data_1561739
loop_
_publ_author_name
'Prakash, Jai'
'Mesbah, Adel'
'Leb\`egue, S\'ebastien'
'Malliakas, Christos D.'
'Ibers, James A.'

_publ_section_title
;
 Synthesis, crystal structure, resistivity, and electronic structure of
 the U(V) quaternary polyselenide Ba8PdU2Se12(Se2)2
;
_journal_name_full 'Journal of Solid State Chemistry'
_journal_page_first 70
_journal_page_last 74
_journal_paper_doi 10.1016/j.jssc.2015.06.033
_journal_volume 230
_journal_year 2015
_chemical_formula_sum 'Ba8 Pd Se16 U2'
_chemical_formula_weight 2944.54
_chemical_name_common Ba8PdU2Se16
_space_group_crystal_system orthorhombic
_space_group_IT_number 58
_space_group_name_Hall '-P 2 2n'
_space_group_name_H-M_alt 'P n n m'
_atom_sites_solution_hydrogens .
_cell_angle_alpha 90
_cell_angle_beta 90
_cell_angle_gamma 90
_cell_formula_units_Z 2
_cell_length_a 9.4900(19)
_cell_length_b 12.240(2)
_cell_length_c 13.780(3)
_cell_measurement_reflns_used 9945
_cell_measurement_temperature 100(2)
_cell_measurement_theta_max 30.03
_cell_measurement_theta_min 2.72
_cell_volume 1600.7(5)
_computing_cell_refinement 'Bruker SAINT'
_computing_data_collection 'Bruker APEX2'
_computing_data_reduction 'Bruker SAINT'
_computing_molecular_graphics 'Bruker SHELXTL'
_computing_publication_material 'Bruker SHELXTL'
_computing_structure_refinement 'SHELXL-2014 (Sheldrick 2014)'
_computing_structure_solution 'SHELXS-97 (Sheldrick 2008)'
_diffrn_ambient_temperature 100(2)
_diffrn_measured_fraction_theta_full 0.998
_diffrn_measured_fraction_theta_max 0.998
_diffrn_measurement_device_type 'Bruker APEX-II CCD'
_diffrn_measurement_method '\f and \w scans'
_diffrn_radiation_type MoK\a
_diffrn_radiation_wavelength 0.71073
_diffrn_reflns_av_R_equivalents 0.0836
_diffrn_reflns_av_unetI/netI 0.0447
_diffrn_reflns_Laue_measured_fraction_full 0.998
_diffrn_reflns_Laue_measured_fraction_max 0.998
_diffrn_reflns_limit_h_max 13
_diffrn_reflns_limit_h_min -13
_diffrn_reflns_limit_k_max 17
_diffrn_reflns_limit_k_min -17
_diffrn_reflns_limit_l_max 19
_diffrn_reflns_limit_l_min -19
_diffrn_reflns_number 24872
_diffrn_reflns_point_group_measured_fraction_full 0.998
_diffrn_reflns_point_group_measured_fraction_max 0.998
_diffrn_reflns_theta_full 25.242
_diffrn_reflns_theta_max 30.043
_diffrn_reflns_theta_min 2.606
_diffrn_source 'fine-focus sealed tube'
_exptl_absorpt_coefficient_mu 38.474
_exptl_absorpt_correction_T_max 0.37996
_exptl_absorpt_correction_T_min 0.20215
_exptl_absorpt_correction_type numerical
_exptl_absorpt_process_details 'face indexed, SADABS (Sheldrick, 2008b)'
_exptl_crystal_colour Black
_exptl_crystal_density_diffrn 6.109
_exptl_crystal_density_method 'not measured'
_exptl_crystal_description Block
_exptl_crystal_F_000 2444
_exptl_crystal_size_max 0.076
_exptl_crystal_size_mid 0.040
_exptl_crystal_size_min 0.037
_refine_diff_density_max 2.736
_refine_diff_density_min -2.236
_refine_diff_density_rms 0.565
_refine_ls_extinction_coef 0.00163(8)
_refine_ls_extinction_expression Fc^*^=kFc[1+0.001xFc^2^\l^3^/sin(2\q)]^-1/4^
_refine_ls_extinction_method SHELXL
_refine_ls_goodness_of_fit_ref 1.330
_refine_ls_hydrogen_treatment undef
_refine_ls_matrix_type full
_refine_ls_number_parameters 71
_refine_ls_number_reflns 2430
_refine_ls_number_restraints 0
_refine_ls_restrained_S_all 1.330
_refine_ls_R_factor_all 0.0311
_refine_ls_R_factor_gt 0.0293
_refine_ls_shift/su_max 0.001
_refine_ls_shift/su_mean 0.000
_refine_ls_structure_factor_coef Fsqd
_refine_ls_weighting_details 'w=1/[\s^2^(Fo^2^)+(0.0202P)^2^] where P=(1.0000Fo^2^+0.0000Fc^2^)'
_refine_ls_weighting_scheme calc
_refine_ls_wR_factor_gt 0.0669
_refine_ls_wR_factor_ref 0.0677
_reflns_Friedel_coverage 0.000
_reflns_Friedel_fraction_full .
_reflns_Friedel_fraction_max .
_reflns_number_gt 2300
_reflns_number_total 2430
_reflns_threshold_expression 'I > 2\s(I)'
_cod_data_source_file JSSC-2015-230-70.cif
_cod_data_source_block Ba8PdU2Se16
_cod_depositor_comments
;
The following automatic conversions were performed:

data item '_exptl_crystal_density_meas' value 'not measured' was
changed to '?' -- the value is perceived as not measured.

Automatic conversion script
Id: cif_fix_values 8369 2020-08-20 11:38:08Z andrius 
;
_cod_original_cell_volume 1600.7(6)
_cod_database_code 1561739
_shelx_space_group_comment
;
The symmetry employed for this shelxl refinement is uniquely defined
by the following loop, which should always be used as a source of
symmetry information in preference to the above space-group names.
They are only intended as comments.
;
_shelxl_version_number 2014-1

loop_
_space_group_symop_operation_xyz
'x, y, z'
'-x, -y, z'
'-x+1/2, y+1/2, -z+1/2'
'x+1/2, -y+1/2, -z+1/2'
'-x, -y, -z'
'x, y, -z'
'x-1/2, -y-1/2, z-1/2'
'-x-1/2, y-1/2, z-1/2'

loop_
_atom_site_label
_atom_site_type_symbol
_atom_site_fract_x
_atom_site_fract_y
_atom_site_fract_z
_atom_site_U_iso_or_equiv
_atom_site_adp_type
_atom_site_occupancy
_atom_site_site_symmetry_order
_atom_site_calc_flag
_atom_site_refinement_flags_posn
_atom_site_refinement_flags_adp
_atom_site_refinement_flags_occupancy
_atom_site_disorder_assembly
_atom_site_disorder_group
U1 U 0.0000 0.0000 0.24450(2) 0.00408(8) Uani 1 2 d S T P . .
Ba1 Ba 0.39142(3) 0.16139(3) 0.24489(2) 0.00597(9) Uani 1 1 d . . . . .
Ba2 Ba 0.29129(4) 0.41327(4) 0.0000 0.00871(11) Uani 1 2 d S T P . .
Ba3 Ba 0.73709(4) 0.15771(3) 0.0000 0.00609(10) Uani 1 2 d S T P . .
Pd1 Pd 0.0000 0.0000 0.0000 0.00472(15) Uani 1 4 d S T P . .
Se1 Se 0.07833(5) 0.14995(4) 0.11112(4) 0.00569(11) Uani 1 1 d . . . . .
Se2 Se 0.08648(5) 0.14933(4) 0.37447(4) 0.00671(12) Uani 1 1 d . . . . .
Se3 Se 0.22970(5) 0.40797(4) 0.25066(3) 0.00571(12) Uani 1 1 d . . . . .
Se4 Se 0.04188(6) 0.59215(6) 0.0000 0.01028(15) Uani 1 2 d S T P . .
Se5 Se 0.41555(6) 0.07335(6) 0.0000 0.00775(15) Uani 1 2 d S T P . .

loop_
_atom_site_aniso_label
_atom_site_aniso_U_11
_atom_site_aniso_U_22
_atom_site_aniso_U_33
_atom_site_aniso_U_23
_atom_site_aniso_U_13
_atom_site_aniso_U_12
U1 0.00430(12) 0.00392(15) 0.00400(14) 0.000 0.000 0.00016(8)
Ba1 0.00499(14) 0.00497(17) 0.00794(16) -0.00025(10) 0.00056(8) -0.00020(9)
Ba2 0.00643(16) 0.0136(2) 0.0061(2) 0.000 0.000 0.00289(13)
Ba3 0.00511(16) 0.0063(2) 0.0069(2) 0.000 0.000 0.00084(12)
Pd1 0.0050(3) 0.0046(3) 0.0046(3) 0.000 0.000 0.0003(2)
Se1 0.00690(19) 0.0051(2) 0.0050(2) 0.00015(18) 0.00025(16) -0.00027(14)
Se2 0.0069(2) 0.0066(3) 0.0066(3) -0.00070(18) -0.00031(16) -0.00062(15)
Se3 0.00461(19) 0.0050(3) 0.0076(3) 0.00002(17) -0.00002(14) -0.00046(16)
Se4 0.0083(3) 0.0069(3) 0.0156(4) 0.000 0.000 -0.0008(2)
Se5 0.0062(3) 0.0069(3) 0.0101(3) 0.000 0.000 0.0004(2)

loop_
_atom_type_symbol
_atom_type_description
_atom_type_scat_dispersion_real
_atom_type_scat_dispersion_imag
_atom_type_scat_source
Se Se -0.0929 2.2259 'International Tables Vol C Tables 4.2.6.8 and 6.1.1.4'
Pd Pd -0.9988 1.0072 'International Tables Vol C Tables 4.2.6.8 and 6.1.1.4'
Ba Ba -0.3244 2.2819 'International Tables Vol C Tables 4.2.6.8 and 6.1.1.4'
U U -9.6767 9.6646 'International Tables Vol C Tables 4.2.6.8 and 6.1.1.4'

loop_
_geom_angle_atom_site_label_1
_geom_angle_atom_site_label_2
_geom_angle_atom_site_label_3
_geom_angle
_geom_angle_site_symmetry_1
_geom_angle_site_symmetry_3
Se2 U1 Se2 96.41(3) 2 .
Se2 U1 Se1 84.68(2) 2 2
Se2 U1 Se1 178.093(13) . 2
Se2 U1 Se1 178.093(13) 2 .
Se2 U1 Se1 84.68(2) . .
Se1 U1 Se1 94.26(3) 2 .
Se2 U1 Se3 88.740(17) 2 4_455
Se2 U1 Se3 89.444(17) . 4_455
Se1 U1 Se3 92.141(17) 2 4_455
Se1 U1 Se3 89.712(17) . 4_455
Se2 U1 Se3 89.444(17) 2 3_545
Se2 U1 Se3 88.740(17) . 3_545
Se1 U1 Se3 89.713(17) 2 3_545
Se1 U1 Se3 92.142(17) . 3_545
Se3 U1 Se3 177.28(2) 4_455 3_545
Se2 U1 Pd1 131.793(14) 2 .
Se2 U1 Pd1 131.792(13) . .
Se1 U1 Pd1 47.131(13) 2 .
Se1 U1 Pd1 47.131(13) . .
Se3 U1 Pd1 91.362(10) 4_455 .
Se3 U1 Pd1 91.362(10) 3_545 .
Se2 U1 Ba2 53.856(15) 2 3_545
Se2 U1 Ba2 57.744(17) . 3_545
Se1 U1 Ba2 122.093(16) 2 3_545
Se1 U1 Ba2 127.999(14) . 3_545
Se3 U1 Ba2 121.077(14) 4_455 3_545
Se3 U1 Ba2 56.202(12) 3_545 3_545
Pd1 U1 Ba2 147.451(8) . 3_545
Se2 U1 Ba2 57.743(16) 2 7_566
Se2 U1 Ba2 53.857(15) . 7_566
Se1 U1 Ba2 127.998(14) 2 7_566
Se1 U1 Ba2 122.093(16) . 7_566
Se3 U1 Ba2 56.202(12) 4_455 7_566
Se3 U1 Ba2 121.077(14) 3_545 7_566
Pd1 U1 Ba2 147.451(9) . 7_566
Ba2 U1 Ba2 65.098(17) 3_545 7_566
Se2 U1 Ba1 126.024(13) 2 .
Se2 U1 Ba1 53.855(12) . .
Se1 U1 Ba1 124.246(13) 2 .
Se1 U1 Ba1 55.874(12) . .
Se3 U1 Ba1 128.274(17) 4_455 .
Se3 U1 Ba1 51.722(17) 3_545 .
Pd1 U1 Ba1 90.073(5) . .
Ba2 U1 Ba1 72.517(10) 3_545 .
Ba2 U1 Ba1 107.354(11) 7_566 .
Se2 U1 Ba1 53.856(12) 2 2
Se2 U1 Ba1 126.025(13) . 2
Se1 U1 Ba1 55.873(11) 2 2
Se1 U1 Ba1 124.246(12) . 2
Se3 U1 Ba1 51.722(17) 4_455 2
Se3 U1 Ba1 128.273(17) 3_545 2
Pd1 U1 Ba1 90.072(5) . 2
Ba2 U1 Ba1 107.355(10) 3_545 2
Ba2 U1 Ba1 72.518(11) 7_566 2
Ba1 U1 Ba1 179.855(10) . 2
Se2 U1 Ba1 124.279(15) 2 4_455
Se2 U1 Ba1 52.495(14) . 4_455
Se1 U1 Ba1 128.008(14) 2 4_455
Se1 U1 Ba1 55.303(14) . 4_455
Se3 U1 Ba1 52.310(11) 4_455 4_455
Se3 U1 Ba1 127.572(11) 3_545 4_455
Pd1 U1 Ba1 91.960(5) . 4_455
Ba2 U1 Ba1 109.391(9) 3_545 4_455
Ba2 U1 Ba1 67.065(8) 7_566 4_455
Ba1 U1 Ba1 75.964(12) . 4_455
Ba1 U1 Ba1 104.031(11) 2 4_455
Se3 Ba1 Se3 95.498(17) 3_545 4
Se3 Ba1 Se3 132.658(14) 3_545 .
Se3 Ba1 Se3 131.708(14) 4 .
Se3 Ba1 Se2 147.051(16) 3_545 4
Se3 Ba1 Se2 69.877(16) 4 4
Se3 Ba1 Se2 69.506(18) . 4
Se3 Ba1 Se2 69.772(14) 3_545 .
Se3 Ba1 Se2 143.233(16) 4 .
Se3 Ba1 Se2 68.966(15) . .
Se2 Ba1 Se2 138.434(13) 4 .
Se3 Ba1 Se1 71.172(13) 3_545 .
Se3 Ba1 Se1 145.104(16) 4 .
Se3 Ba1 Se1 70.325(14) . .
Se2 Ba1 Se1 103.610(18) 4 .
Se2 Ba1 Se1 63.43(2) . .
Se3 Ba1 Se1 141.158(16) 3_545 4
Se3 Ba1 Se1 70.764(15) 4 4
Se3 Ba1 Se1 68.337(17) . 4
Se2 Ba1 Se1 63.294(19) 4 4
Se2 Ba1 Se1 99.266(17) . 4
Se1 Ba1 Se1 138.615(13) . 4
Se3 Ba1 Se5 75.843(15) 3_545 .
Se3 Ba1 Se5 82.969(14) 4 .
Se3 Ba1 Se5 108.788(16) . .
Se2 Ba1 Se5 73.208(18) 4 .
Se2 Ba1 Se5 122.710(16) . .
Se1 Ba1 Se5 62.732(15) . .
Se1 Ba1 Se5 134.569(17) 4 .
Se3 Ba1 Se4 79.965(15) 3_545 3_545
Se3 Ba1 Se4 75.915(14) 4 3_545
Se3 Ba1 Se4 105.151(15) . 3_545
Se2 Ba1 Se4 121.873(17) 4 3_545
Se2 Ba1 Se4 68.546(17) . 3_545
Se1 Ba1 Se4 129.913(16) . 3_545
Se1 Ba1 Se4 61.657(17) 4 3_545
Se5 Ba1 Se4 146.01(2) . 3_545
Se3 Ba1 U1 41.676(9) 3_545 .
Se3 Ba1 U1 137.175(17) 4 .
Se3 Ba1 U1 91.054(16) . .
Se2 Ba1 U1 143.334(12) 4 .
Se2 Ba1 U1 39.612(12) . .
Se1 Ba1 U1 39.727(12) . .
Se1 Ba1 U1 138.841(12) 4 .
Se5 Ba1 U1 85.021(13) . .
Se4 Ba1 U1 92.584(13) 3_545 .
Se3 Ba1 U1 172.950(12) 3_545 3
Se3 Ba1 U1 90.814(14) 4 3
Se3 Ba1 U1 40.900(14) . 3
Se2 Ba1 U1 38.951(11) 4 3
Se2 Ba1 U1 103.247(11) . 3
Se1 Ba1 U1 105.163(11) . 3
Se1 Ba1 U1 39.079(11) 4 3
Se5 Ba1 U1 108.142(14) . 3
Se4 Ba1 U1 98.602(14) 3_545 3
U1 Ba1 U1 131.939(8) . 3
Se3 Ba1 Ba3 109.936(14) 3_545 7_566
Se3 Ba1 Ba3 115.793(12) 4 7_566
Se3 Ba1 Ba3 51.879(12) . 7_566
Se2 Ba1 Ba3 103.010(18) 4 7_566
Se2 Ba1 Ba3 47.194(11) . 7_566
Se1 Ba1 Ba3 99.103(15) . 7_566
Se1 Ba1 Ba3 52.308(14) 4 7_566
Se5 Ba1 Ba3 158.849(14) . 7_566
Se4 Ba1 Ba3 53.787(16) 3_545 7_566
U1 Ba1 Ba3 86.760(11) . 7_566
U1 Ba1 Ba3 64.238(10) 3 7_566
Se4 Ba2 Se4 43.97(3) 5_565 .
Se4 Ba2 Se2 145.464(14) 5_565 4
Se4 Ba2 Se2 139.665(16) . 4
Se4 Ba2 Se2 145.464(14) 5_565 7_665
Se4 Ba2 Se2 139.665(16) . 7_665
Se2 Ba2 Se2 61.56(2) 4 7_665
Se4 Ba2 Se3 80.376(9) 5_565 6
Se4 Ba2 Se3 83.691(10) . 6
Se2 Ba2 Se3 129.682(15) 4 6
Se2 Ba2 Se3 68.259(15) 7_665 6
Se4 Ba2 Se3 80.377(10) 5_565 .
Se4 Ba2 Se3 83.691(10) . .
Se2 Ba2 Se3 68.258(15) 4 .
Se2 Ba2 Se3 129.681(15) 7_665 .
Se3 Ba2 Se3 160.675(19) 6 .
Se4 Ba2 Se2 110.038(17) 5_565 3
Se4 Ba2 Se2 71.834(19) . 3
Se2 Ba2 Se2 70.455(18) 4 3
Se2 Ba2 Se2 99.353(17) 7_665 3
Se3 Ba2 Se2 123.239(17) 6 3
Se3 Ba2 Se2 65.831(14) . 3
Se4 Ba2 Se2 110.038(17) 5_565 8_665
Se4 Ba2 Se2 71.834(19) . 8_665
Se2 Ba2 Se2 99.353(17) 4 8_665
Se2 Ba2 Se2 70.455(18) 7_665 8_665
Se3 Ba2 Se2 65.831(14) 6 8_665
Se3 Ba2 Se2 123.238(17) . 8_665
Se2 Ba2 Se2 58.11(2) 3 8_665
Se4 Ba2 U1 118.648(9) 5_565 3
Se4 Ba2 U1 100.109(13) . 3
Se2 Ba2 U1 39.940(10) 4 3
Se2 Ba2 U1 95.508(17) 7_665 3
Se3 Ba2 U1 156.176(14) 6 3
Se3 Ba2 U1 41.654(12) . 3
Se2 Ba2 U1 39.647(9) 3 3
Se2 Ba2 U1 92.796(16) 8_665 3
Se4 Ba2 U1 118.648(9) 5_565 7_665
Se4 Ba2 U1 100.109(13) . 7_665
Se2 Ba2 U1 95.508(17) 4 7_665
Se2 Ba2 U1 39.940(10) 7_665 7_665
Se3 Ba2 U1 41.655(12) 6 7_665
Se3 Ba2 U1 156.175(14) . 7_665
Se2 Ba2 U1 92.796(16) 3 7_665
Se2 Ba2 U1 39.647(9) 8_665 7_665
U1 Ba2 U1 114.903(17) 3 7_665
Se4 Ba2 Ba2 153.01(2) 5_565 5_665
Se4 Ba2 Ba2 109.04(2) . 5_665
Se2 Ba2 Ba2 51.440(14) 4 5_665
Se2 Ba2 Ba2 51.440(15) 7_665 5_665
Se3 Ba2 Ba2 98.962(10) 6 5_665
Se3 Ba2 Ba2 98.962(10) . 5_665
Se2 Ba2 Ba2 47.913(11) 3 5_665
Se2 Ba2 Ba2 47.913(11) 8_665 5_665
U1 Ba2 Ba2 57.451(8) 3 5_665
U1 Ba2 Ba2 57.451(8) 7_665 5_665
Se4 Ba2 Ba1 100.930(12) 5_565 6
Se4 Ba2 Ba1 126.715(11) . 6
Se2 Ba2 Ba1 92.954(16) 4 6
Se2 Ba2 Ba1 46.509(11) 7_665 6
Se3 Ba2 Ba1 46.303(12) 6 6
Se3 Ba2 Ba1 137.248(16) . 6
Se2 Ba2 Ba1 145.132(14) 3 6
Se2 Ba2 Ba1 96.798(17) 8_665 6
U1 Ba2 Ba1 132.892(12) 3 6
U1 Ba2 Ba1 57.455(13) 7_665 6
Ba2 Ba2 Ba1 97.618(12) 5_665 6
Pd1 Ba3 Se5 79.39(2) 1_655 5_655
Pd1 Ba3 Se5 123.58(2) 1_655 .
Se5 Ba3 Se5 44.18(2) 5_655 .
Pd1 Ba3 Se2 142.244(12) 1_655 4
Se5 Ba3 Se2 116.441(19) 5_655 4
Se5 Ba3 Se2 79.445(18) . 4
Pd1 Ba3 Se2 142.244(12) 1_655 7_665
Se5 Ba3 Se2 116.441(19) 5_655 7_665
Se5 Ba3 Se2 79.445(18) . 7_665
Se2 Ba3 Se2 64.14(2) 4 7_665
Pd1 Ba3 Se3 82.896(10) 1_655 7_665
Se5 Ba3 Se3 77.773(11) 5_655 7_665
Se5 Ba3 Se3 84.732(10) . 7_665
Se2 Ba3 Se3 132.324(16) 4 7_665
Se2 Ba3 Se3 68.871(16) 7_665 7_665
Pd1 Ba3 Se3 82.896(11) 1_655 4
Se5 Ba3 Se3 77.773(11) 5_655 4
Se5 Ba3 Se3 84.732(10) . 4
Se2 Ba3 Se3 68.871(16) 4 4
Se2 Ba3 Se3 132.324(16) 7_665 4
Se3 Ba3 Se3 153.57(2) 7_665 4
Pd1 Ba3 Se1 43.029(12) 1_655 1_655
Se5 Ba3 Se1 112.854(18) 5_655 1_655
Se5 Ba3 Se1 147.945(15) . 1_655
Se2 Ba3 Se1 100.885(16) 4 1_655
Se2 Ba3 Se1 129.985(17) 7_665 1_655
Se3 Ba3 Se1 115.333(15) 7_665 1_655
Se3 Ba3 Se1 66.167(13) 4 1_655
Pd1 Ba3 Se1 43.029(12) 1_655 6_655
Se5 Ba3 Se1 112.854(18) 5_655 6_655
Se5 Ba3 Se1 147.945(15) . 6_655
Se2 Ba3 Se1 129.985(17) 4 6_655
Se2 Ba3 Se1 100.885(16) 7_665 6_655
Se3 Ba3 Se1 66.167(13) 7_665 6_655
Se3 Ba3 Se1 115.333(15) 4 6_655
Se1 Ba3 Se1 50.59(2) 1_655 6_655
Pd1 Ba3 Se4 93.31(2) 1_655 5_665
Se5 Ba3 Se4 172.70(2) 5_655 5_665
Se5 Ba3 Se4 143.11(2) . 5_665
Se2 Ba3 Se4 69.505(19) 4 5_665
Se2 Ba3 Se4 69.505(19) 7_665 5_665
Se3 Ba3 Se4 101.486(11) 7_665 5_665
Se3 Ba3 Se4 101.486(11) 4 5_665
Se1 Ba3 Se4 60.731(16) 1_655 5_665
Se1 Ba3 Se4 60.731(15) 6_655 5_665
Pd1 Ba3 Ba1 92.557(11) 1_655 4
Se5 Ba3 Ba1 126.794(9) 5_655 4
Se5 Ba3 Ba1 118.427(9) . 4
Se2 Ba3 Ba1 50.040(13) 4 4
Se2 Ba3 Ba1 101.839(19) 7_665 4
Se3 Ba3 Ba1 153.891(14) 7_665 4
Se3 Ba3 Ba1 49.022(14) 4 4
Se1 Ba3 Ba1 51.089(10) 1_655 4
Se1 Ba3 Ba1 93.087(15) 6_655 4
Se4 Ba3 Ba1 52.946(9) 5_665 4
Pd1 Ba3 Ba1 92.557(12) 1_655 7_665
Se5 Ba3 Ba1 126.794(9) 5_655 7_665
Se5 Ba3 Ba1 118.427(9) . 7_665
Se2 Ba3 Ba1 101.839(19) 4 7_665
Se2 Ba3 Ba1 50.040(13) 7_665 7_665
Se3 Ba3 Ba1 49.022(14) 7_665 7_665
Se3 Ba3 Ba1 153.891(14) 4 7_665
Se1 Ba3 Ba1 93.087(16) 1_655 7_665
Se1 Ba3 Ba1 51.089(10) 6_655 7_665
Se4 Ba3 Ba1 52.946(9) 5_665 7_665
Ba1 Ba3 Ba1 105.881(18) 4 7_665
Se1 Pd1 Se1 104.57(3) 5 6
Se1 Pd1 Se1 75.43(3) 5 2
Se1 Pd1 Se1 180.00(2) 6 2
Se1 Pd1 Se1 180.0 5 .
Se1 Pd1 Se1 75.43(3) 6 .
Se1 Pd1 Se1 104.57(3) 2 .
Se1 Pd1 Ba3 102.343(16) 5 1_455
Se1 Pd1 Ba3 77.657(16) 6 1_455
Se1 Pd1 Ba3 102.343(16) 2 1_455
Se1 Pd1 Ba3 77.656(16) . 1_455
Se1 Pd1 Ba3 77.657(16) 5 5_655
Se1 Pd1 Ba3 102.343(16) 6 5_655
Se1 Pd1 Ba3 77.657(16) 2 5_655
Se1 Pd1 Ba3 102.344(16) . 5_655
Ba3 Pd1 Ba3 180.000(11) 1_455 5_655
Se1 Pd1 U1 127.714(14) 5 .
Se1 Pd1 U1 127.714(13) 6 .
Se1 Pd1 U1 52.286(13) 2 .
Se1 Pd1 U1 52.287(13) . .
Ba3 Pd1 U1 90.0 1_455 .
Ba3 Pd1 U1 90.0 5_655 .
Se1 Pd1 U1 52.286(14) 5 5
Se1 Pd1 U1 52.286(13) 6 5
Se1 Pd1 U1 127.714(13) 2 5
Se1 Pd1 U1 127.713(13) . 5
Ba3 Pd1 U1 90.0 1_455 5
Ba3 Pd1 U1 90.0 5_655 5
U1 Pd1 U1 180.0 . 5
Pd1 Se1 U1 80.58(2) . .
Pd1 Se1 Ba1 127.138(18) . .
U1 Se1 Ba1 84.400(17) . .
Pd1 Se1 Ba1 132.492(19) . 4_455
U1 Se1 Ba1 85.617(19) . 4_455
Ba1 Se1 Ba1 96.001(17) . 4_455
Pd1 Se1 Ba3 59.314(12) . 1_455
U1 Se1 Ba3 93.443(16) . 1_455
Ba1 Se1 Ba3 172.456(17) . 1_455
Ba1 Se1 Ba3 76.604(16) 4_455 1_455
U1 Se2 Ba3 168.792(19) . 7_566
U1 Se2 Ba2 86.203(17) . 7_566
Ba3 Se2 Ba2 104.845(19) 7_566 7_566
U1 Se2 Ba1 88.553(19) . 4_455
Ba3 Se2 Ba1 90.10(2) 7_566 4_455
Ba2 Se2 Ba1 87.174(18) 7_566 4_455
U1 Se2 Ba1 86.533(17) . .
Ba3 Se2 Ba1 82.767(16) 7_566 .
Ba2 Se2 Ba1 169.384(19) 7_566 .
Ba1 Se2 Ba1 100.372(18) 4_455 .
U1 Se2 Ba2 82.61(2) . 3_545
Ba3 Se2 Ba2 100.80(2) 7_566 3_545
Ba2 Se2 Ba2 80.647(17) 7_566 3_545
Ba1 Se2 Ba2 165.367(17) 4_455 3_545
Ba1 Se2 Ba2 90.748(16) . 3_545
U1 Se3 Ba1 86.602(19) 3 3
U1 Se3 Ba1 170.78(2) 3 4_455
Ba1 Se3 Ba1 84.462(16) 3 4_455
U1 Se3 Ba1 86.790(18) 3 .
Ba1 Se3 Ba1 173.377(17) 3 .
Ba1 Se3 Ba1 102.158(17) 4_455 .
U1 Se3 Ba2 82.143(14) 3 .
Ba1 Se3 Ba2 93.375(14) 3 .
Ba1 Se3 Ba2 100.613(14) 4_455 .
Ba1 Se3 Ba2 85.283(14) . .
U1 Se3 Ba3 92.880(14) 3 7_566
Ba1 Se3 Ba3 101.678(15) 3 7_566
Ba1 Se3 Ba3 86.732(13) 4_455 7_566
Ba1 Se3 Ba3 79.099(14) . 7_566
Ba2 Se3 Ba3 163.864(19) . 7_566
Se4 Se4 Ba2 69.39(3) 5_565 5_565
Se4 Se4 Ba2 66.64(3) 5_565 .
Ba2 Se4 Ba2 136.03(3) 5_565 .
Se4 Se4 Ba1 105.964(13) 5_565 3
Ba2 Se4 Ba1 100.209(11) 5_565 3
Ba2 Se4 Ba1 91.729(13) . 3
Se4 Se4 Ba1 105.964(13) 5_565 8_665
Ba2 Se4 Ba1 100.209(11) 5_565 8_665
Ba2 Se4 Ba1 91.729(12) . 8_665
Ba1 Se4 Ba1 146.51(2) 3 8_665
Se4 Se4 Ba3 164.99(4) 5_565 5_665
Ba2 Se4 Ba3 125.62(2) 5_565 5_665
Ba2 Se4 Ba3 98.35(2) . 5_665
Ba1 Se4 Ba3 73.267(12) 3 5_665
Ba1 Se4 Ba3 73.267(12) 8_665 5_665
Se5 Se5 Ba3 68.88(3) 5_655 5_655
Se5 Se5 Ba3 66.94(3) 5_655 .
Ba3 Se5 Ba3 135.82(2) 5_655 .
Se5 Se5 Ba1 105.630(12) 5_655 6
Ba3 Se5 Ba1 103.933(13) 5_655 6
Ba3 Se5 Ba1 87.925(12) . 6
Se5 Se5 Ba1 105.629(12) 5_655 .
Ba3 Se5 Ba1 103.932(13) 5_655 .
Ba3 Se5 Ba1 87.926(12) . .
Ba1 Se5 Ba1 143.84(3) 6 .

loop_
_geom_bond_atom_site_label_1
_geom_bond_atom_site_label_2
_geom_bond_distance
_geom_bond_site_symmetry_2
U1 Se2 2.6873(6) 2
U1 Se2 2.6873(6) .
U1 Se1 2.7018(6) 2
U1 Se1 2.7018(6) .
U1 Se3 2.8023(7) 4_455
U1 Se3 2.8023(7) 3_545
U1 Pd1 3.3693(7) .
U1 Ba2 4.1768(7) 3_545
U1 Ba2 4.1768(7) 7_566
U1 Ba1 4.2071(7) .
U1 Ba1 4.2072(7) 2
U1 Ba1 4.2733(9) 4_455
Ba1 Se3 3.3085(8) 3_545
Ba1 Se3 3.3212(8) 4
Ba1 Se3 3.3869(8) .
Ba1 Se2 3.3912(7) 4
Ba1 Se2 3.4036(7) .
Ba1 Se1 3.4994(8) .
Ba1 Se1 3.5237(7) 4
Ba1 Se5 3.5499(7) .
Ba1 Se4 3.6711(8) 3_545
Ba1 U1 4.2733(9) 3
Ba1 Ba3 4.4052(7) 7_566
Ba2 Se4 3.1625(10) 5_565
Ba2 Se4 3.2243(9) .
Ba2 Se2 3.3803(8) 4
Ba2 Se2 3.3803(8) 7_665
Ba2 Se3 3.5038(8) 6
Ba2 Se3 3.5038(8) .
Ba2 Se2 3.5617(8) 3
Ba2 Se2 3.5617(8) 8_665
Ba2 U1 4.1768(7) 3
Ba2 U1 4.1768(7) 7_665
Ba2 Ba2 4.4943(10) 5_665
Ba2 Ba1 4.6686(8) 6
Ba3 Pd1 3.1546(6) 1_655
Ba3 Se5 3.1775(9) 5_655
Ba3 Se5 3.2214(9) .
Ba3 Se2 3.2579(7) 4
Ba3 Se2 3.2579(7) 7_665
Ba3 Se3 3.5294(8) 7_665
Ba3 Se3 3.5294(8) 4
Ba3 Se1 3.5834(8) 1_655
Ba3 Se1 3.5834(8) 6_655
Ba3 Se4 3.7114(10) 5_665
Ba3 Ba1 4.4052(7) 4
Ba3 Ba1 4.4052(7) 7_665
Pd1 Se1 2.5031(6) 5
Pd1 Se1 2.5031(6) 6
Pd1 Se1 2.5031(6) 2
Pd1 Se1 2.5031(6) .
Pd1 Ba3 3.1546(6) 1_455
Pd1 Ba3 3.1546(6) 5_655
Pd1 U1 3.3693(7) 5
Se1 Ba1 3.5237(7) 4_455
Se1 Ba3 3.5834(8) 1_455
Se2 Ba3 3.2579(7) 7_566
Se2 Ba2 3.3803(8) 7_566
Se2 Ba1 3.3911(7) 4_455
Se2 Ba2 3.5618(8) 3_545
Se3 U1 2.8023(7) 3
Se3 Ba1 3.3085(8) 3
Se3 Ba1 3.3213(8) 4_455
Se3 Ba3 3.5294(8) 7_566
Se4 Se4 2.3918(15) 5_565
Se4 Ba2 3.1624(10) 5_565
Se4 Ba1 3.6711(8) 3
Se4 Ba1 3.6711(8) 8_665
Se4 Ba3 3.7114(10) 5_665
Se5 Se5 2.4069(13) 5_655
Se5 Ba3 3.1774(9) 5_655
Se5 Ba1 3.5499(7) 6
